data_7242509
loop_
_publ_author_name
'Yang, Jingxiang'
'Hu, Chunhua T.'
'Reiter, Ethan'
'Kahr, Bart'

_publ_section_title
;
 Ambient l-lactic acid crystal polymorphism
;
_journal_issue 14
_journal_name_full CrystEngComm
_journal_page_first 2644
_journal_page_last 2647
_journal_paper_doi 10.1039/D1CE00285F
_journal_volume 23
_journal_year 2021
_chemical_absolute_configuration syn
_chemical_formula_sum 'C3 H6 O3'
_chemical_formula_weight 90.08
_chemical_properties_physical Hygroscopic
_space_group_crystal_system orthorhombic
_space_group_IT_number 19
_space_group_name_Hall 'P 2ac 2ab'
_space_group_name_H-M_alt 'P 21 21 21'
_atom_sites_solution_hydrogens mixed
_audit_creation_method SHELXL-2018/3
_audit_update_record
;
2019-10-30 deposited with the CCDC.	2021-03-23 downloaded from the CCDC.
;
_cell_angle_alpha 90
_cell_angle_beta 90
_cell_angle_gamma 90
_cell_formula_units_Z 8
_cell_length_a 5.7323(3)
_cell_length_b 9.0190(5)
_cell_length_c 17.3597(10)
_cell_measurement_reflns_used 5183
_cell_measurement_temperature 100(2)
_cell_measurement_theta_max 28.22
_cell_measurement_theta_min 2.35
_cell_volume 897.49(9)
_computing_cell_refinement 'Bruker SAINT'
_computing_data_collection 'Bruker APEX2'
_computing_data_reduction 'Bruker SAINT'
_computing_structure_refinement 'SHELXL-2018/3 (Sheldrick, 2018)'
_computing_structure_solution 'SHELXT (Sheldrick 2015)'
_diffrn_ambient_temperature 100(2)
_diffrn_measured_fraction_theta_full 0.999
_diffrn_measured_fraction_theta_max 0.999
_diffrn_measurement_device_type 'Bruker APEX-II CCD'
_diffrn_measurement_method '\w scans'
_diffrn_radiation_monochromator graphite
_diffrn_radiation_source 'sealed tube'
_diffrn_radiation_type MoK\a
_diffrn_radiation_wavelength 0.71073
_diffrn_reflns_av_R_equivalents 0.0310
_diffrn_reflns_av_unetI/netI 0.0202
_diffrn_reflns_Laue_measured_fraction_full 0.999
_diffrn_reflns_Laue_measured_fraction_max 0.999
_diffrn_reflns_limit_h_max 7
_diffrn_reflns_limit_h_min -7
_diffrn_reflns_limit_k_max 12
_diffrn_reflns_limit_k_min -12
_diffrn_reflns_limit_l_max 23
_diffrn_reflns_limit_l_min -23
_diffrn_reflns_number 14087
_diffrn_reflns_point_group_measured_fraction_full 0.999
_diffrn_reflns_point_group_measured_fraction_max 0.999
_diffrn_reflns_theta_full 25.242
_diffrn_reflns_theta_max 28.294
_diffrn_reflns_theta_min 2.545
_exptl_absorpt_coefficient_mu 0.121
_exptl_absorpt_correction_T_max 0.7457
_exptl_absorpt_correction_T_min 0.7101
_exptl_absorpt_correction_type multi-scan
_exptl_absorpt_process_details SADABS
_exptl_crystal_colour colourless
_exptl_crystal_density_diffrn 1.333
_exptl_crystal_description slab
_exptl_crystal_F_000 384
_exptl_crystal_recrystallization_method 'From the Melt'
_exptl_crystal_size_max 0.540
_exptl_crystal_size_mid 0.290
_exptl_crystal_size_min 0.060
_refine_diff_density_max 0.224
_refine_diff_density_min -0.171
_refine_diff_density_rms 0.037
_refine_ls_abs_structure_details
;
 Flack x determined using 826 quotients [(I+)-(I-)]/[(I+)+(I-)]
 (Parsons, Flack and Wagner, Acta Cryst. B69 (2013) 249-259).
;
_refine_ls_abs_structure_Flack 0.6(3)
_refine_ls_extinction_method none
_refine_ls_goodness_of_fit_ref 1.051
_refine_ls_hydrogen_treatment mixed
_refine_ls_matrix_type full
_refine_ls_number_parameters 126
_refine_ls_number_reflns 2237
_refine_ls_number_restraints 0
_refine_ls_restrained_S_all 1.051
_refine_ls_R_factor_all 0.0304
_refine_ls_R_factor_gt 0.0283
_refine_ls_shift/su_max 0.000
_refine_ls_shift/su_mean 0.000
_refine_ls_structure_factor_coef Fsqd
_refine_ls_weighting_details 'w=1/[\s^2^(Fo^2^)+(0.0446P)^2^+0.0360P] where P=(Fo^2^+2Fc^2^)/3'
_refine_ls_weighting_scheme calc
_refine_ls_wR_factor_gt 0.0707
_refine_ls_wR_factor_ref 0.0717
_reflns_Friedel_coverage 0.691
_reflns_Friedel_fraction_full 1.000
_reflns_Friedel_fraction_max 0.998
_reflns_number_gt 2104
_reflns_number_total 2237
_reflns_threshold_expression 'I > 2\s(I)'
_cod_data_source_file d1ce00285f2.cif
_cod_data_source_block 18bek42h
_cod_depositor_comments 'Adding full bibliography for 7242509--7242511.cif.'
_cod_database_code 7242509
_shelx_shelxl_version_number 2018/3
_shelx_space_group_comment
;
The symmetry employed for this shelxl refinement is uniquely defined
by the following loop, which should always be used as a source of
symmetry information in preference to the above space-group names.
They are only intended as comments.
;
_shelx_estimated_absorpt_t_min 0.938
_shelx_estimated_absorpt_t_max 0.993

loop_
_space_group_symop_operation_xyz
'x, y, z'
'-x+1/2, -y, z+1/2'
'-x, y+1/2, -z+1/2'
'x+1/2, -y+1/2, -z'

loop_
_atom_site_label
_atom_site_type_symbol
_atom_site_fract_x
_atom_site_fract_y
_atom_site_fract_z
_atom_site_U_iso_or_equiv
_atom_site_adp_type
_atom_site_occupancy
_atom_site_site_symmetry_order
_atom_site_calc_flag
_atom_site_refinement_flags_posn
_atom_site_refinement_flags_adp
_atom_site_refinement_flags_occupancy
_atom_site_disorder_assembly
_atom_site_disorder_group
O1 O 0.51985(17) 0.67020(12) 0.40602(6) 0.0192(2) Uani 1 1 d . . . . .
O2 O 0.66400(19) 0.54183(14) 0.50523(6) 0.0219(3) Uani 1 1 d . . . . .
H2O H 0.791(4) 0.571(2) 0.4889(12) 0.029(5) Uiso 1 1 d . . . . .
O3 O 0.07304(17) 0.62334(12) 0.45338(6) 0.0177(2) Uani 1 1 d . . . . .
H3O H 0.088(4) 0.595(2) 0.4059(12) 0.026 Uiso 1 1 d . U . . .
C1 C 0.4922(2) 0.59653(15) 0.46383(8) 0.0156(3) Uani 1 1 d . . . . .
C2 C 0.2546(2) 0.55395(15) 0.49609(8) 0.0153(3) Uani 1 1 d . . . . .
H2 H 0.245976 0.591705 0.550174 0.018 Uiso 1 1 calc R U . . .
C3 C 0.2263(3) 0.38621(17) 0.49885(9) 0.0220(3) Uani 1 1 d . . . . .
H3A H 0.241816 0.345528 0.446758 0.033 Uiso 1 1 calc R U . . .
H3B H 0.071924 0.361530 0.519436 0.033 Uiso 1 1 calc R U . . .
H3C H 0.346992 0.343593 0.532147 0.033 Uiso 1 1 calc R U . . .
O4 O 0.0645(2) 0.53188(13) 0.30412(6) 0.0230(3) Uani 1 1 d . . . . .
O5 O 0.0528(2) 0.53450(14) 0.17561(6) 0.0254(3) Uani 1 1 d . . . . .
H5O H -0.034(4) 0.460(3) 0.1853(12) 0.037(6) Uiso 1 1 d . . . . .
O6 O 0.2421(2) 0.81550(12) 0.30414(6) 0.0217(2) Uani 1 1 d . . . . .
H6O H 0.314(4) 0.771(2) 0.3380(12) 0.027(5) Uiso 1 1 d . . . . .
C4 C 0.1133(2) 0.58918(17) 0.24282(8) 0.0182(3) Uani 1 1 d . . . . .
C5 C 0.2552(3) 0.73106(16) 0.23515(9) 0.0199(3) Uani 1 1 d . . . . .
H5 H 0.186329 0.791416 0.192516 0.024 Uiso 1 1 calc R U . . .
C6 C 0.5069(3) 0.6943(2) 0.21371(10) 0.0275(3) Uani 1 1 d . . . . .
H6A H 0.508953 0.635943 0.166103 0.041 Uiso 1 1 calc R U . . .
H6B H 0.579027 0.636986 0.255337 0.041 Uiso 1 1 calc R U . . .
H6C H 0.594445 0.786466 0.205927 0.041 Uiso 1 1 calc R U . . .

loop_
_atom_site_aniso_label
_atom_site_aniso_U_11
_atom_site_aniso_U_22
_atom_site_aniso_U_33
_atom_site_aniso_U_23
_atom_site_aniso_U_13
_atom_site_aniso_U_12
O1 0.0142(5) 0.0263(5) 0.0171(5) 0.0024(4) -0.0009(4) -0.0015(4)
O2 0.0101(5) 0.0306(6) 0.0251(6) 0.0071(5) -0.0005(4) 0.0011(4)
O3 0.0112(4) 0.0264(6) 0.0154(5) -0.0003(4) -0.0014(4) 0.0024(4)
C1 0.0129(6) 0.0178(6) 0.0160(6) -0.0028(5) 0.0001(5) -0.0007(5)
C2 0.0104(6) 0.0203(7) 0.0152(6) -0.0003(6) -0.0006(5) 0.0008(5)
C3 0.0189(6) 0.0202(7) 0.0268(7) 0.0004(6) 0.0008(6) -0.0013(6)
O4 0.0254(6) 0.0266(5) 0.0170(5) -0.0006(4) -0.0011(4) -0.0053(5)
O5 0.0286(6) 0.0310(6) 0.0166(5) -0.0031(5) 0.0001(4) -0.0095(6)
O6 0.0265(5) 0.0199(5) 0.0187(5) -0.0003(4) -0.0071(5) 0.0030(5)
C4 0.0136(6) 0.0227(7) 0.0184(7) -0.0031(6) -0.0012(5) 0.0018(5)
C5 0.0227(7) 0.0214(7) 0.0157(6) 0.0006(5) -0.0033(6) -0.0009(6)
C6 0.0217(8) 0.0353(8) 0.0255(7) -0.0013(7) 0.0037(6) -0.0061(7)

loop_
_atom_type_symbol
_atom_type_description
_atom_type_scat_dispersion_real
_atom_type_scat_dispersion_imag
_atom_type_scat_source
C C 0.0033 0.0016 'International Tables Vol C Tables 4.2.6.8 and 6.1.1.4'
H H 0.0000 0.0000 'International Tables Vol C Tables 4.2.6.8 and 6.1.1.4'
O O 0.0106 0.0060 'International Tables Vol C Tables 4.2.6.8 and 6.1.1.4'

loop_
_geom_angle_atom_site_label_1
_geom_angle_atom_site_label_2
_geom_angle_atom_site_label_3
_geom_angle
_geom_angle_site_symmetry_1
_geom_angle_site_symmetry_3
_geom_angle_publ_flag
C1 O2 H2O 110.9(15) . . ?
C2 O3 H3O 107.2(14) . . ?
O1 C1 O2 124.00(13) . . ?
O1 C1 C2 123.99(12) . . ?
O2 C1 C2 112.00(11) . . ?
O3 C2 C1 110.60(11) . . ?
O3 C2 C3 112.07(11) . . ?
C1 C2 C3 110.95(11) . . ?
O3 C2 H2 107.7 . . ?
C1 C2 H2 107.7 . . ?
C3 C2 H2 107.7 . . ?
C2 C3 H3A 109.5 . . ?
C2 C3 H3B 109.5 . . ?
H3A C3 H3B 109.5 . . ?
C2 C3 H3C 109.5 . . ?
H3A C3 H3C 109.5 . . ?
H3B C3 H3C 109.5 . . ?
C4 O5 H5O 106.0(14) . . ?
C5 O6 H6O 108.3(14) . . ?
O4 C4 O5 123.87(14) . . ?
O4 C4 C5 123.85(13) . . ?
O5 C4 C5 112.27(13) . . ?
O6 C5 C4 110.39(12) . . ?
O6 C5 C6 111.82(13) . . ?
C4 C5 C6 110.13(13) . . ?
O6 C5 H5 108.1 . . ?
C4 C5 H5 108.1 . . ?
C6 C5 H5 108.1 . . ?
C5 C6 H6A 109.5 . . ?
C5 C6 H6B 109.5 . . ?
H6A C6 H6B 109.5 . . ?
C5 C6 H6C 109.5 . . ?
H6A C6 H6C 109.5 . . ?
H6B C6 H6C 109.5 . . ?

loop_
_geom_bond_atom_site_label_1
_geom_bond_atom_site_label_2
_geom_bond_distance
_geom_bond_site_symmetry_2
_geom_bond_publ_flag
O1 C1 1.2140(17) . ?
O2 C1 1.3152(17) . ?
O2 H2O 0.82(2) . ?
O3 C2 1.4226(16) . ?
O3 H3O 0.87(2) . ?
C1 C2 1.5220(19) . ?
C2 C3 1.522(2) . ?
C2 H2 1.0000 . ?
C3 H3A 0.9800 . ?
C3 H3B 0.9800 . ?
C3 H3C 0.9800 . ?
O4 C4 1.2157(18) . ?
O5 C4 1.3133(18) . ?
O5 H5O 0.85(2) . ?
O6 C5 1.4213(18) . ?
O6 H6O 0.82(2) . ?
C4 C5 1.522(2) . ?
C5 C6 1.526(2) . ?
C5 H5 1.0000 . ?
C6 H6A 0.9800 . ?
C6 H6B 0.9800 . ?
C6 H6C 0.9800 . ?
